data_7120975
loop_
_publ_author_name
'Zhou, Wen'
'Leznoff, Daniel B.'

_publ_section_title
;
 Phthalocyanine as a redox-active platform for organometallic chemistry.
;
_journal_issue 15
_journal_name_full 'Chemical communications (Cambridge, England)'
_journal_page_first 1829
_journal_page_last 1832
_journal_paper_doi 10.1039/c7cc08781k
_journal_volume 54
_journal_year 2018
_chemical_formula_moiety 'C79 H44 Cr2 N16 O4'
_chemical_formula_sum 'C79 H44 Cr2 N16 O4'
_chemical_formula_weight 1385.30
_space_group_crystal_system cubic
_space_group_IT_number 223
_space_group_name_Hall '-P 4n 2 3'
_space_group_name_H-M_alt 'P m -3 n'
_symmetry_space_group_name_Hall '-P 4n 2 3'
_symmetry_space_group_name_H-M 'P m -3 n'
_atom_sites_solution_hydrogens geom
_audit_update_record
;
2017-09-09 deposited with the CCDC.
2017-12-11 downloaded from the CCDC.
;
_cell_angle_alpha 90
_cell_angle_beta 90
_cell_angle_gamma 90
_cell_formula_units_Z 3
_cell_length_a 17.1137(4)
_cell_length_b 17.1137(4)
_cell_length_c 17.1137(4)
_cell_measurement_reflns_used 9907
_cell_measurement_temperature 150(2)
_cell_measurement_theta_max 66.43
_cell_measurement_theta_min 3.65
_cell_volume 5012.2(2)
_computing_cell_refinement 'Bruker SAINT'
_computing_data_collection 'Bruker APEX2'
_computing_data_reduction 'Bruker SAINT'
_computing_structure_refinement 'SHELXL-2014 (Sheldrick 2014)'
_computing_structure_solution 'SHELXS-97 (Sheldrick 2008)'
_diffrn_ambient_temperature 150(2)
_diffrn_measured_fraction_theta_full 1.000
_diffrn_measured_fraction_theta_max 1.000
_diffrn_measurement_device_type 'Bruker APEX-II CCD'
_diffrn_measurement_method '\f and \w scans'
_diffrn_radiation_monochromator graphite
_diffrn_radiation_type CuK\a
_diffrn_radiation_wavelength 1.54178
_diffrn_reflns_av_R_equivalents 0.0969
_diffrn_reflns_limit_h_max 12
_diffrn_reflns_limit_h_min -19
_diffrn_reflns_limit_k_max 20
_diffrn_reflns_limit_k_min -17
_diffrn_reflns_limit_l_max 12
_diffrn_reflns_limit_l_min -18
_diffrn_reflns_number 17563
_diffrn_reflns_theta_full 66.425
_diffrn_reflns_theta_max 66.425
_diffrn_reflns_theta_min 3.652
_exptl_absorpt_coefficient_mu 3.215
_exptl_absorpt_correction_T_max 0.8339
_exptl_absorpt_correction_T_min 0.5121
_exptl_absorpt_correction_type multi-scan
_exptl_absorpt_process_details '(Sheldrich , 1996)'
_exptl_crystal_colour green
_exptl_crystal_density_diffrn 1.377
_exptl_crystal_description cube
_exptl_crystal_F_000 2130
_exptl_crystal_size_max 0.256
_exptl_crystal_size_mid 0.252
_exptl_crystal_size_min 0.157
_refine_diff_density_max 0.809
_refine_diff_density_min -0.796
_refine_diff_density_rms 0.170
_refine_ls_extinction_method none
_refine_ls_goodness_of_fit_ref 2.691
_refine_ls_hydrogen_treatment constr
_refine_ls_matrix_type full
_refine_ls_number_parameters 99
_refine_ls_number_reflns 831
_refine_ls_number_restraints 116
_refine_ls_restrained_S_all 2.528
_refine_ls_R_factor_all 0.2388
_refine_ls_R_factor_gt 0.2046
_refine_ls_shift/su_max 0.001
_refine_ls_shift/su_mean 0.000
_refine_ls_structure_factor_coef Fsqd
_refine_ls_weighting_details 'w=1/[\s^2^(Fo^2^)+(0.2000P)^2^] where P=(Fo^2^+2Fc^2^)/3'
_refine_ls_weighting_scheme calc
_refine_ls_wR_factor_gt 0.5975
_refine_ls_wR_factor_ref 0.6213
_reflns_Friedel_coverage 0.000
_reflns_number_gt 559
_reflns_number_total 831
_reflns_threshold_expression 'I > 2\s(I)'
_cod_data_source_file c7cc08781k2.cif
_cod_data_source_block PcCrMe2
_cod_depositor_comments
;
The following automatic conversions were performed:

'_exptl_absorpt_correction_type' value 'Multi-scan' changed to
'multi-scan' according to
/home/data/users/saulius/crontab/automatic-downloads/rss-feeds/RSC/lib/dictionaries/cif_core.dic
dictionary named 'cif_core.dic' version 2.4.2 from 2011-04-26.

Automatic conversion script
Id: cif_fix_values 4973 2017-02-22 13:04:09Z antanas 

 Adding full bibliography for 7120971--7120978.cif.
;
_cod_original_cell_volume 5012.2(4)
_cod_database_code 7120975

loop_
_symmetry_equiv_pos_as_xyz
'x, y, z'
'-y+1/2, x+1/2, z+1/2'
'-x, -y, z'
'y+1/2, -x+1/2, z+1/2'
'x, -y, -z'
'y+1/2, x+1/2, -z+1/2'
'-x, y, -z'
'-y+1/2, -x+1/2, -z+1/2'
'z, x, y'
'-x+1/2, z+1/2, y+1/2'
'-z, -x, y'
'x+1/2, -z+1/2, y+1/2'
'z, -x, -y'
'x+1/2, z+1/2, -y+1/2'
'-z, x, -y'
'-x+1/2, -z+1/2, -y+1/2'
'y, z, x'
'-z+1/2, -y+1/2, -x+1/2'
'-z+1/2, y+1/2, x+1/2'
'z+1/2, y+1/2, -x+1/2'
'z+1/2, -y+1/2, x+1/2'
'y, -z, -x'
'-y, -z, x'
'-y, z, -x'
'-x, -y, -z'
'y-1/2, -x-1/2, -z-1/2'
'x, y, -z'
'-y-1/2, x-1/2, -z-1/2'
'-x, y, z'
'-y-1/2, -x-1/2, z-1/2'
'x, -y, z'
'y-1/2, x-1/2, z-1/2'
'-z, -x, -y'
'x-1/2, -z-1/2, -y-1/2'
'z, x, -y'
'-x-1/2, z-1/2, -y-1/2'
'-z, x, y'
'-x-1/2, -z-1/2, y-1/2'
'z, -x, y'
'x-1/2, z-1/2, y-1/2'
'-y, -z, -x'
'z-1/2, y-1/2, x-1/2'
'z-1/2, -y-1/2, -x-1/2'
'-z-1/2, -y-1/2, x-1/2'
'-z-1/2, y-1/2, -x-1/2'
'-y, z, x'
'y, z, -x'
'y, -z, x'

loop_
_atom_site_label
_atom_site_type_symbol
_atom_site_fract_x
_atom_site_fract_y
_atom_site_fract_z
_atom_site_U_iso_or_equiv
_atom_site_adp_type
_atom_site_occupancy
_atom_site_site_symmetry_order
_atom_site_calc_flag
_atom_site_refinement_flags_posn
_atom_site_refinement_flags_adp
_atom_site_refinement_flags_occupancy
_atom_site_disorder_assembly
_atom_site_disorder_group
Cr1 Cr 0.000000 0.250000 0.500000 0.082(3) Uani 1 8 d S TU P . .
O1 O 0.500000 0.3610(12) 0.000000 0.32(4) Uani 0.5 4 d DS TU P . .
N1 N 0.1377(7) 0.250000 0.3623(7) 0.101(5) Uani 1 2 d S TU P . .
N2 N 0.1173(9) 0.2519(7) 0.500000 0.078(4) Uani 1 2 d S TU P . .
O2 O 0.464(4) 0.424(4) 0.500000 0.16(3) Uani 0.25 2 d DS TU P . .
C1 C 0.1614(9) 0.2461(8) 0.4362(8) 0.090(4) Uani 1 1 d . U . . .
C2 C 0.2419(10) 0.2395(10) 0.4570(11) 0.111(5) Uani 1 1 d . U . . .
C3 C 0.3128(10) 0.2378(10) 0.4188(12) 0.126(6) Uani 1 1 d . U . . .
H3 H 0.316282 0.248746 0.364499 0.151 Uiso 1 1 calc R U . A 1
C4 C 0.381(2) 0.219(4) 0.463(2) 0.125(11) Uani 0.62(9) 1 d . U P B 1
H4 H 0.427436 0.206588 0.436240 0.150 Uiso 0.62(9) 1 calc R U P B 1
C5 C 0.386(4) 0.260(6) 0.447(4) 0.125(12) Uani 0.38(9) 1 d . U P B 2
H5 H 0.429365 0.272644 0.415525 0.150 Uiso 0.38(9) 1 calc R U P B 2
C6 C 0.000000 0.1201(10) 0.500000 0.082(7) Uani 1 4 d S TU P . .
H6A H -0.053989 0.101044 0.500000 0.123 Uiso 0.25 2 calc R U P . .
H6B H 0.026995 0.101044 0.453244 0.123 Uiso 0.125 1 calc R U P . .
H6C H 0.026995 0.101044 0.546756 0.123 Uiso 0.125 1 calc R U P . .
H6D H 0.053989 0.101044 0.500000 0.123 Uiso 0.25 2 calc R U P . .
H6E H -0.026995 0.101044 0.546756 0.123 Uiso 0.125 1 calc R U P . .
H6F H -0.026995 0.101044 0.453244 0.123 Uiso 0.125 1 calc R U P . .
C7 C 0.4360(13) 0.3006(15) 0.000000 0.31(4) Uani 0.5 2 d DS TU P . .
C9 C 0.500000 0.250000 0.000000 0.31(4) Uani 0.5 8 d DS TU P . .
C10 C 0.500000 0.354(5) 0.456(6) 0.16(3) Uani 0.25 2 d DS TU P . .
C11 C 0.400(2) 0.374(6) 0.500000 0.16(3) Uani 0.25 2 d DS TU P . .
C8 C 0.500000 0.4428(17) 0.000000 0.32(4) Uani 0.5 4 d DS TU P . .

loop_
_atom_site_aniso_label
_atom_site_aniso_U_11
_atom_site_aniso_U_22
_atom_site_aniso_U_33
_atom_site_aniso_U_23
_atom_site_aniso_U_13
_atom_site_aniso_U_12
Cr1 0.099(4) 0.048(3) 0.099(4) 0.000 0.000 0.000
O1 0.41(7) 0.12(4) 0.42(7) 0.000 0.000 0.000
N1 0.095(6) 0.113(12) 0.095(6) 0.029(6) -0.003(7) 0.029(6)
N2 0.100(7) 0.050(7) 0.085(8) 0.000 0.000 0.010(6)
O2 0.06(3) 0.23(7) 0.20(7) 0.000 0.000 0.01(2)
C1 0.102(7) 0.084(8) 0.086(7) -0.001(6) 0.001(5) 0.027(7)
C2 0.099(7) 0.127(12) 0.106(9) -0.001(8) -0.003(6) 0.054(9)
C3 0.099(8) 0.130(13) 0.150(13) 0.020(10) 0.002(7) 0.048(9)
C4 0.093(11) 0.14(3) 0.140(19) 0.042(18) 0.028(11) 0.065(17)
C5 0.098(11) 0.13(3) 0.14(3) 0.03(2) -0.005(16) 0.06(2)
C6 0.17(2) 0.027(7) 0.044(11) 0.000 0.000 0.000
C7 0.40(7) 0.12(4) 0.41(7) 0.000 0.000 -0.001(11)
C9 0.41(7) 0.12(4) 0.41(7) 0.000 0.000 0.000
C10 0.06(3) 0.22(7) 0.20(7) 0.00(2) 0.000 0.000
C11 0.06(3) 0.22(7) 0.21(7) 0.000 0.000 0.01(2)
C8 0.42(8) 0.12(4) 0.43(8) 0.000 0.000 0.000

loop_
_atom_type_symbol
_atom_type_description
_atom_type_scat_dispersion_real
_atom_type_scat_dispersion_imag
_atom_type_scat_source
C C 0.0181 0.0091 'International Tables Vol C Tables 4.2.6.8 and 6.1.1.4'
H H 0.0000 0.0000 'International Tables Vol C Tables 4.2.6.8 and 6.1.1.4'
Cr Cr -0.1635 2.4439 'International Tables Vol C Tables 4.2.6.8 and 6.1.1.4'
N N 0.0311 0.0180 'International Tables Vol C Tables 4.2.6.8 and 6.1.1.4'
O O 0.0492 0.0322 'International Tables Vol C Tables 4.2.6.8 and 6.1.1.4'

loop_
_geom_angle_atom_site_label_1
_geom_angle_atom_site_label_2
_geom_angle_atom_site_label_3
_geom_angle
_geom_angle_site_symmetry_1
_geom_angle_site_symmetry_3
N2 Cr1 N2 90.015(12) . 44_666
N2 Cr1 N2 90.015(13) . 18
N2 Cr1 N2 178.2(7) 44_666 18
N2 Cr1 N2 178.2(7) . 29
N2 Cr1 N2 90.015(13) 44_666 29
N2 Cr1 N2 90.015(13) 18 29
N2 Cr1 C6 89.1(4) . 18
N2 Cr1 C6 90.9(4) 44_666 18
N2 Cr1 C6 90.9(4) 18 18
N2 Cr1 C6 89.1(4) 29 18
N2 Cr1 C6 90.9(4) . .
N2 Cr1 C6 89.1(4) 44_666 .
N2 Cr1 C6 89.1(4) 18 .
N2 Cr1 C6 90.9(4) 29 .
C6 Cr1 C6 180.0 18 .
C8 O1 C7 133.3(10) . 29_655
C8 O1 C7 133.3(10) . .
C7 O1 C7 93.3(19) 29_655 .
C8 O1 C9 180.0 . .
C7 O1 C9 46.7(10) 29_655 .
C7 O1 C9 46.7(10) . .
C1 N1 C1 125.5(19) . 18
C1 N2 C1 110.3(17) 27_556 .
C1 N2 Cr1 124.4(9) 27_556 .
C1 N2 Cr1 124.4(9) . .
O2 O2 C11 142(4) 29_655 .
O2 O2 C10 67(3) 29_655 .
C11 O2 C10 80.3(14) . .
O2 O2 C10 67(3) 29_655 27_556
C11 O2 C10 80.3(14) . 27_556
C10 O2 C10 59(9) . 27_556
O2 O2 O2 67(3) 29_655 35_556
C11 O2 O2 124.7(10) . 35_556
C10 O2 O2 126(6) . 35_556
C10 O2 O2 77(6) 27_556 35_556
O2 O2 O2 67(3) 29_655 9
C11 O2 O2 124.7(10) . 9
C10 O2 O2 77(6) . 9
C10 O2 O2 126(6) 27_556 9
O2 O2 O2 109.4(3) 35_556 9
O2 O2 O2 115(3) 29_655 22_566
C11 O2 O2 100(5) . 22_566
C10 O2 O2 173(6) . 22_566
C10 O2 O2 128(5) 27_556 22_566
O2 O2 O2 60.000(11) 35_556 22_566
O2 O2 O2 97(4) 9 22_566
O2 O2 O2 115(3) 29_655 17
C11 O2 O2 100(5) . 17
C10 O2 O2 128(5) . 17
C10 O2 O2 173(6) 27_556 17
O2 O2 O2 97(4) 35_556 17
O2 O2 O2 60.000(11) 9 17
O2 O2 O2 45(6) 22_566 17
N1 C1 N2 127.2(15) . .
N1 C1 C2 122.3(15) . .
N2 C1 C2 110.4(14) . .
C3 C2 C1 137.2(17) . .
C3 C2 C2 118.3(11) . 27_556
C1 C2 C2 104.4(9) . 27_556
C2 C3 C5 128(4) . .
C2 C3 C4 118(2) . .
C2 C3 H3 121.0 . .
C4 C3 H3 121.0 . .
C4 C4 C3 122.2(16) 27_556 .
C4 C4 H4 118.9 27_556 .
C3 C4 H4 118.9 . .
C3 C5 C5 110(4) . 27_556
C3 C5 H5 124.8 . .
C5 C5 H5 124.8 27_556 .
Cr1 C6 H6A 109.5 . .
Cr1 C6 H6B 109.5 . .
H6A C6 H6B 109.5 . .
Cr1 C6 H6C 109.5 . .
H6A C6 H6C 109.5 . .
H6B C6 H6C 109.5 . .
Cr1 C6 H6D 109.5 . .
H6A C6 H6D 141.1 . .
H6B C6 H6D 56.3 . .
H6C C6 H6D 56.3 . .
Cr1 C6 H6E 109.5 . .
H6A C6 H6E 56.3 . .
H6B C6 H6E 141.1 . .
H6C C6 H6E 56.3 . .
H6D C6 H6E 109.5 . .
Cr1 C6 H6F 109.5 . .
H6A C6 H6F 56.3 . .
H6B C6 H6F 56.3 . .
H6C C6 H6F 141.1 . .
H6D C6 H6F 109.5 . .
H6E C6 H6F 109.5 . .
C9 C7 O1 81.7(15) . .
C7 C9 C7 112.6(11) 44_665 29_655
C7 C9 C7 103(2) 44_665 18
C7 C9 C7 112.6(11) 29_655 18
C7 C9 C7 112.6(11) 44_665 .
C7 C9 C7 103(2) 29_655 .
C7 C9 C7 112.6(11) 18 .
C7 C9 O1 128.3(11) 44_665 .
C7 C9 O1 51.7(11) 29_655 .
C7 C9 O1 128.3(11) 18 .
C7 C9 O1 51.7(11) . .
C7 C9 O1 51.7(11) 44_665 18
C7 C9 O1 128.3(11) 29_655 18
C7 C9 O1 51.7(11) 18 18
C7 C9 O1 128.3(10) . 18
O1 C9 O1 180.0 . 18
C10 C10 O2 61(5) 27_556 .
C10 C10 O2 61(5) 27_556 29_655
O2 C10 O2 47(5) . 29_655
C10 C10 C11 151(3) 27_556 9
O2 C10 C11 93(5) . 9
O2 C10 C11 93(5) 29_655 9
C10 C10 C11 66(4) 27_556 .
O2 C10 C11 46.3(9) . .
O2 C10 C11 91(5) 29_655 .
C11 C10 C11 105(5) 9 .
C10 C10 C11 66(4) 27_556 29_655
O2 C10 C11 91(5) . 29_655
O2 C10 C11 46.3(9) 29_655 29_655
C11 C10 C11 105(5) 9 29_655
C11 C10 C11 128(5) . 29_655
O2 C11 C10 81(6) . 17
O2 C11 C10 53.4(11) . .
C10 C11 C10 127(6) 17 .
O2 C11 C10 53.4(11) . 27_556
C10 C11 C10 127(6) 17 27_556
C10 C11 C10 47(7) . 27_556
O1 C8 C8 180.0 . 25_665

loop_
_geom_bond_atom_site_label_1
_geom_bond_atom_site_label_2
_geom_bond_distance
_geom_bond_site_symmetry_2
Cr1 N2 2.008(15) .
Cr1 N2 2.008(15) 44_666
Cr1 N2 2.008(15) 18
Cr1 N2 2.008(15) 29
Cr1 C6 2.222(18) 18
Cr1 C6 2.223(18) .
O1 C8 1.40(2) .
O1 C7 1.51(2) 29_655
O1 C7 1.51(2) .
O1 C9 1.90(2) .
N1 C1 1.329(15) .
N1 C1 1.329(15) 18
N2 C1 1.331(16) 27_556
N2 C1 1.331(16) .
O2 O2 1.22(12) 29_655
O2 C11 1.40(2) .
O2 C10 1.55(2) .
O2 C10 1.55(2) 27_556
O2 O2 1.59(8) 35_556
O2 O2 1.59(8) 9
O2 O2 1.59(8) 22_566
O2 O2 1.59(8) 17
C1 C2 1.43(2) .
C2 C3 1.38(2) .
C2 C2 1.47(4) 27_556
C3 C5 1.39(7) .
C3 C4 1.42(4) .
C3 H3 0.9500 .
C4 C4 1.26(8) 27_556
C4 H4 0.9500 .
C5 C5 1.81(15) 27_556
C5 H5 0.9500 .
C6 H6A 0.9800 .
C6 H6B 0.9800 .
C6 H6C 0.9800 .
C6 H6D 0.9800 .
C6 H6E 0.9800 .
C6 H6F 0.9800 .
C7 C9 1.40(2) .
C10 C10 1.5(2) 27_556
C10 C11 1.60(12) 9
C10 C11 1.90(2) .
C10 C11 1.90(2) 29_655
C8 C8 1.96(6) 25_665

loop_
_geom_torsion_atom_site_label_1
_geom_torsion_atom_site_label_2
_geom_torsion_atom_site_label_3
_geom_torsion_atom_site_label_4
_geom_torsion
_geom_torsion_site_symmetry_1
_geom_torsion_site_symmetry_4
C1 N1 C1 N2 -6.0(11) 18 .
C1 N1 C1 C2 177.8(16) 18 .
C1 N2 C1 N1 -179.3(5) 27_556 .
Cr1 N2 C1 N1 10.9(19) . .
C1 N2 C1 C2 -3(2) 27_556 .
Cr1 N2 C1 C2 -172.6(11) . .
N1 C1 C2 C3 3(3) . .
N2 C1 C2 C3 -174(2) . .
N1 C1 C2 C2 178.4(10) . 27_556
N2 C1 C2 C2 1.6(12) . 27_556
C1 C2 C3 C5 154(6) . .
C2 C2 C3 C5 -22(6) 27_556 .
C1 C2 C3 C4 -172(3) . .
C2 C2 C3 C4 13(3) 27_556 .
C2 C3 C4 C4 -14(4) . 27_556
C2 C3 C5 C5 20(5) . 27_556
C8 O1 C7 C9 180.0 . .
C7 O1 C7 C9 0.0 29_655 .
O1 C7 C9 C7 -121.8(6) . 44_665
O1 C7 C9 C7 0.0 . 29_655
O1 C7 C9 C7 121.8(6) . 18
O1 C7 C9 O1 180.0 . 18
C7 O1 C9 C7 -90.000(2) 29_655 44_665
C7 O1 C9 C7 90.000(2) . 44_665
C7 O1 C9 C7 180.0 . 29_655
C7 O1 C9 C7 90.000(2) 29_655 18
C7 O1 C9 C7 -90.000(2) . 18
C7 O1 C9 C7 180.0 29_655 .
O2 O2 C10 C10 76(3) 29_655 27_556
C11 O2 C10 C10 -84.5(13) . 27_556
O2 O2 C10 C10 41(2) 35_556 27_556
O2 O2 C10 C10 146(3) 9 27_556
O2 O2 C10 C10 -179(6) 17 27_556
C11 O2 C10 O2 -160(4) . 29_655
C10 O2 C10 O2 -76(3) 27_556 29_655
O2 O2 C10 O2 -34(5) 35_556 29_655
O2 O2 C10 O2 70(2) 9 29_655
O2 O2 C10 O2 105(5) 17 29_655
O2 O2 C10 C11 -91(2) 29_655 9
C11 O2 C10 C11 108.4(19) . 9
C10 O2 C10 C11 -167.1(9) 27_556 9
O2 O2 C10 C11 -126(3) 35_556 9
O2 O2 C10 C11 -21(3) 9 9
O2 O2 C10 C11 14(6) 17 9
O2 O2 C10 C11 160(4) 29_655 .
C10 O2 C10 C11 84.5(13) 27_556 .
O2 O2 C10 C11 126.0(16) 35_556 .
O2 O2 C10 C11 -129(3) 9 .
O2 O2 C10 C11 -95(6) 17 .
O2 O2 C10 C11 14(3) 29_655 29_655
C11 O2 C10 C11 -146(7) . 29_655
C10 O2 C10 C11 -62(6) 27_556 29_655
O2 O2 C10 C11 -20(8) 35_556 29_655
O2 O2 C10 C11 84(5) 9 29_655
O2 O2 C10 C11 119(6) 17 29_655
O2 O2 C11 C10 180.0 29_655 17
C10 O2 C11 C10 -150(5) . 17
C10 O2 C11 C10 150(5) 27_556 17
O2 O2 C11 C10 83(6) 35_556 17
O2 O2 C11 C10 -83(6) 9 17
O2 O2 C11 C10 23(3) 22_566 17
O2 O2 C11 C10 -23(3) 17 17
O2 O2 C11 C10 -30(5) 29_655 .
C10 O2 C11 C10 -60(9) 27_556 .
O2 O2 C11 C10 -127(8) 35_556 .
O2 O2 C11 C10 67(8) 9 .
O2 O2 C11 C10 173(6) 22_566 .
O2 O2 C11 C10 127(5) 17 .
O2 O2 C11 C10 30(5) 29_655 27_556
C10 O2 C11 C10 60(9) . 27_556
O2 O2 C11 C10 -67(8) 35_556 27_556
O2 O2 C11 C10 127(8) 9 27_556
O2 O2 C11 C10 -127(5) 22_566 27_556
O2 O2 C11 C10 -173(6) 17 27_556
